data_4350510
loop_
_publ_author_name
'Senda, Shunsuke'
'Ohki, Yasuhiro'
'Hirayama, Tomoko'
'Toda, Daisuke'
'Chen, Jing-Lin'
'Matsumoto, Tsuyoshi'
'Kawaguchi, Hiroyuki'
'Tatsumi, Kazuyuki'

_publ_section_title
;
 Mono{hydrotris(mercaptoimidazolyl)borato} complexes of manganese(II),
 iron(II), cobalt(II), and nickel(II) halides.
;
_journal_issue 24
_journal_name_full 'Inorganic chemistry'
_journal_page_first 9914
_journal_page_last 9925
_journal_paper_doi 10.1021/ic0610132
_journal_volume 45
_journal_year 2006
_chemical_formula_sum 'C47 H62 B I N6 Ni O0.5 S3'
_chemical_formula_weight 1011.64
_space_group_IT_number 2
_space_group_name_Hall '-P 1'
_space_group_name_H-M_alt 'P -1'
_symmetry_cell_setting triclinic
_symmetry_Int_Tables_number 2
_symmetry_space_group_name_H-M 'P -1'
_cell_angle_alpha 94.90(1)
_cell_angle_beta 95.120(8)
_cell_angle_gamma 98.155(9)
_cell_formula_units_Z 2
_cell_length_a 10.184(5)
_cell_length_b 13.571(7)
_cell_length_c 18.114(9)
_cell_measurement_reflns_used 6940
_cell_measurement_temperature 173.2
_cell_measurement_theta_max 27.5
_cell_measurement_theta_min 3.0
_cell_volume 2456(2)
_computing_cell_refinement CRYSTALCLEAR
_computing_data_collection CRYSTALCLEAR
_computing_data_reduction 'teXsan Ver. 1.11'
_computing_publication_material 'teXsan Ver. 1.11'
_computing_structure_refinement 'teXsan Ver. 1.10'
_computing_structure_solution 'DIRDIF94 (PATTY)'
_diffrn_detector_area_resol_mean 28.57
_diffrn_measured_fraction_theta_full 0.9593
_diffrn_measured_fraction_theta_max 0.9593
_diffrn_measurement_device_type 'Rigaku/MSC Mercury CCD'
_diffrn_measurement_method \w
_diffrn_radiation_type 'Mo K\a'
_diffrn_radiation_wavelength 0.7107
_diffrn_reflns_av_R_equivalents 0.022
_diffrn_reflns_limit_h_max 12
_diffrn_reflns_limit_h_min -13
_diffrn_reflns_limit_k_max 17
_diffrn_reflns_limit_k_min -16
_diffrn_reflns_limit_l_max 23
_diffrn_reflns_limit_l_min -23
_diffrn_reflns_number 20092
_diffrn_reflns_theta_full 27.48
_diffrn_reflns_theta_max 27.48
_exptl_absorpt_coefficient_mu 1.190
_exptl_absorpt_correction_T_max 0.888
_exptl_absorpt_correction_T_min 0.824
_exptl_absorpt_correction_type multi-scan
_exptl_absorpt_process_details '(Jacobson, 1998)'
_exptl_crystal_colour Orange
_exptl_crystal_density_diffrn 1.368
_exptl_crystal_density_method 'not measured'
_exptl_crystal_description Block
_exptl_crystal_size_max 0.100
_exptl_crystal_size_mid 0.100
_exptl_crystal_size_min 0.100
_refine_diff_density_max 1.39
_refine_diff_density_min -0.93
_refine_ls_extinction_method none
_refine_ls_goodness_of_fit_ref 1.130
_refine_ls_hydrogen_treatment noref
_refine_ls_number_parameters 533
_refine_ls_number_reflns 10588
_refine_ls_R_factor_gt 0.0343
_refine_ls_shift/su_max 0.0049
_refine_ls_structure_factor_coef F
_refine_ls_weighting_details 'w = 1/[\s^2^(Fo) + 0.00063|Fo|^2^]'
_refine_ls_weighting_scheme calc
_refine_ls_wR_factor_ref 0.0480
_reflns_number_gt 8679
_reflns_number_total 10793
_reflns_threshold_expression F^2^>2.0\s(F^2^)
_cod_data_source_file ic0610132si20060906_094900.cif
_cod_data_source_block ArNiI
_cod_original_cell_volume 2456.(2)
_cod_original_sg_symbol_H-M 'P -1         '
_cod_original_formula_sum 'C47 H62 B I N6 Ni O0.50 S3 '
_cod_database_code 4350510

loop_
_symmetry_equiv_pos_as_xyz
x,y,z
-x,-y,-z

loop_
_atom_site_label
_atom_site_type_symbol
_atom_site_fract_x
_atom_site_fract_y
_atom_site_fract_z
_atom_site_U_iso_or_equiv
_atom_site_adp_type
_atom_site_occupancy
_atom_site_calc_flag
_atom_site_refinement_flags
I(1) I -0.31110(4) -0.12260(3) -0.26169(2) 0.03263(8) Uani 0.90 d P
I(2) I -0.3219(4) -0.1427(3) -0.2781(2) 0.0303(9) Uiso 0.10 d P
Ni(1) Ni -0.13006(3) -0.23393(2) -0.25368(2) 0.02041(8) Uani 1.00 d .
S(1) S 0.02449(6) -0.17154(4) -0.32796(3) 0.0229(1) Uani 1.00 d .
S(2) S -0.19806(6) -0.39803(4) -0.29488(3) 0.0236(1) Uani 1.00 d .
S(3) S -0.00813(6) -0.23766(4) -0.14121(3) 0.0208(1) Uani 1.00 d .
O(1) O 0.3775(6) 0.4679(4) 0.5522(3) 0.064(1) Uiso 0.50 d P
N(1) N 0.1066(2) -0.3585(1) -0.3459(1) 0.0194(5) Uani 1.00 d .
N(2) N 0.0860(2) -0.2816(1) -0.4468(1) 0.0204(5) Uani 1.00 d .
N(3) N 0.0375(2) -0.4453(1) -0.2285(1) 0.0185(5) Uani 1.00 d .
N(4) N -0.1443(2) -0.5246(1) -0.1919(1) 0.0201(5) Uani 1.00 d .
N(5) N 0.2056(2) -0.2809(1) -0.2160(1) 0.0187(5) Uani 1.00 d .
N(6) N 0.2456(2) -0.1436(1) -0.1407(1) 0.0192(5) Uani 1.00 d .
C(1) C 0.0730(2) -0.2741(2) -0.3729(1) 0.0191(5) Uani 1.00 d .
C(2) C 0.1367(3) -0.4195(2) -0.4055(1) 0.0263(6) Uani 1.00 d .
C(3) C 0.1246(3) -0.3730(2) -0.4676(1) 0.0258(6) Uani 1.00 d .
C(4) C 0.0893(2) -0.1985(2) -0.4921(1) 0.0207(6) Uani 1.00 d .
C(5) C 0.2044(2) -0.1270(2) -0.4827(1) 0.0235(6) Uani 1.00 d .
C(6) C 0.2083(3) -0.0497(2) -0.5281(1) 0.0290(7) Uani 1.00 d .
C(7) C 0.1030(3) -0.0423(2) -0.5795(2) 0.0334(7) Uani 1.00 d .
C(8) C -0.0092(3) -0.1136(2) -0.5876(1) 0.0325(7) Uani 1.00 d .
C(9) C -0.0184(3) -0.1946(2) -0.5446(1) 0.0255(6) Uani 1.00 d .
C(10) C 0.3234(3) -0.1323(2) -0.4267(1) 0.0269(6) Uani 1.00 d .
C(11) C 0.3626(4) -0.0348(2) -0.3769(2) 0.0458(9) Uani 1.00 d .
C(12) C 0.4407(3) -0.1604(3) -0.4656(2) 0.0490(10) Uani 1.00 d .
C(13) C -0.1426(3) -0.2731(2) -0.5558(2) 0.0362(8) Uani 1.00 d .
C(14) C -0.2614(5) -0.2290(4) -0.5288(3) 0.084(1) Uiso 1.00 d .
C(15) C -0.1719(5) -0.3173(3) -0.6365(2) 0.076(1) Uani 1.00 d .
C(16) C -0.0966(2) -0.4562(2) -0.2379(1) 0.0185(5) Uani 1.00 d .
C(17) C 0.0748(2) -0.5065(2) -0.1752(1) 0.0244(6) Uani 1.00 d .
C(18) C -0.0376(3) -0.5551(2) -0.1523(1) 0.0258(6) Uani 1.00 d .
C(19) C -0.2840(2) -0.5605(2) -0.1873(1) 0.0222(6) Uani 1.00 d .
C(20) C -0.3410(3) -0.6510(2) -0.2278(1) 0.0252(6) Uani 1.00 d .
C(21) C -0.4762(3) -0.6817(2) -0.2252(2) 0.0343(7) Uani 1.00 d .
C(22) C -0.5507(3) -0.6258(2) -0.1835(2) 0.0440(9) Uani 1.00 d .
C(23) C -0.4912(3) -0.5386(2) -0.1419(2) 0.0386(8) Uani 1.00 d .
C(24) C -0.3559(3) -0.5033(2) -0.1430(1) 0.0270(6) Uani 1.00 d .
C(25) C -0.2599(3) -0.7138(2) -0.2743(2) 0.0321(7) Uani 1.00 d .
C(26) C -0.2634(5) -0.6847(3) -0.3522(2) 0.071(1) Uani 1.00 d .
C(27) C -0.3022(4) -0.8259(2) -0.2750(2) 0.051(1) Uani 1.00 d .
C(28) C -0.2900(3) -0.4085(2) -0.0954(2) 0.0349(7) Uani 1.00 d .
C(29) C -0.2399(5) -0.4315(3) -0.0186(2) 0.070(1) Uani 1.00 d .
C(30) C -0.3808(5) -0.3294(2) -0.0904(3) 0.067(1) Uani 1.00 d .
C(31) C 0.1505(2) -0.2223(2) -0.1674(1) 0.0180(5) Uani 1.00 d .
C(32) C 0.3359(2) -0.2367(2) -0.2200(1) 0.0229(6) Uani 1.00 d .
C(33) C 0.3615(2) -0.1527(2) -0.1736(1) 0.0234(6) Uani 1.00 d .
C(34) C 0.2312(2) -0.0713(2) -0.0797(1) 0.0205(6) Uani 1.00 d .
C(35) C 0.2733(2) -0.0927(2) -0.0084(1) 0.0231(6) Uani 1.00 d .
C(36) C 0.2557(3) -0.0248(2) 0.0505(1) 0.0298(7) Uani 1.00 d .
C(37) C 0.1978(3) 0.0588(2) 0.0383(2) 0.0325(7) Uani 1.00 d .
C(38) C 0.1587(3) 0.0781(2) -0.0331(2) 0.0309(7) Uani 1.00 d .
C(39) C 0.1754(2) 0.0142(2) -0.0943(1) 0.0248(6) Uani 1.00 d .
C(40) C 0.3312(3) -0.1868(2) 0.0069(1) 0.0296(7) Uani 1.00 d .
C(41) C 0.4644(3) -0.1629(2) 0.0554(2) 0.0440(9) Uani 1.00 d .
C(42) C 0.2318(4) -0.2596(2) 0.0415(2) 0.0475(9) Uani 1.00 d .
C(43) C 0.1390(3) 0.0374(2) -0.1731(2) 0.0296(7) Uani 1.00 d .
C(44) C 0.2574(3) 0.0987(3) -0.2015(2) 0.0443(9) Uani 1.00 d .
C(45) C 0.0179(4) 0.0912(3) -0.1813(2) 0.057(1) Uani 1.00 d .
C(48) C 0.5973(10) 0.4901(8) 0.5219(5) 0.067(2) Uiso 0.50 d P
C(49) C 0.380(1) 0.4568(9) 0.4709(6) 0.084(3) Uiso 0.50 d P
C(50) C 0.507(1) 0.4775(9) 0.4512(7) 0.090(3) Uiso 0.50 d P
C(51) C 0.502(1) 0.5187(8) 0.5857(7) 0.079(3) Uiso 0.50 d P
B(1) B 0.1474(3) -0.3801(2) -0.2649(1) 0.0186(6) Uani 1.00 d .
H(1) H 0.2312 -0.4280 -0.2664 0.0499 Uiso 1.00 calc .
H(2) H 0.1626 -0.4853 -0.4026 0.0315 Uiso 1.00 calc .
H(3) H 0.1396 -0.3984 -0.5172 0.0310 Uiso 1.00 calc .
H(4) H 0.2876 0.0004 -0.5235 0.0346 Uiso 1.00 calc .
H(5) H 0.1078 0.0134 -0.6099 0.0402 Uiso 1.00 calc .
H(6) H -0.0832 -0.1076 -0.6238 0.0390 Uiso 1.00 calc .
H(7) H 0.2970 -0.1845 -0.3951 0.0324 Uiso 1.00 calc .
H(8) H 0.4347 -0.0417 -0.3398 0.0547 Uiso 1.00 calc .
H(9) H 0.3922 0.0184 -0.4070 0.0547 Uiso 1.00 calc .
H(10) H 0.2866 -0.0187 -0.3524 0.0547 Uiso 1.00 calc .
H(11) H 0.4128 -0.2226 -0.4972 0.0591 Uiso 1.00 calc .
H(12) H 0.4711 -0.1078 -0.4960 0.0591 Uiso 1.00 calc .
H(13) H 0.5124 -0.1684 -0.4289 0.0591 Uiso 1.00 calc .
H(14) H -0.1266 -0.3267 -0.5257 0.0436 Uiso 1.00 calc .
H(15) H -0.2422 -0.2046 -0.4769 0.1235 Uiso 1.00 calc .
H(16) H -0.2783 -0.1742 -0.5579 0.1235 Uiso 1.00 calc .
H(17) H -0.3393 -0.2803 -0.5358 0.1235 Uiso 1.00 calc .
H(18) H -0.2507 -0.3672 -0.6418 0.0911 Uiso 1.00 calc .
H(19) H -0.1861 -0.2645 -0.6679 0.0911 Uiso 1.00 calc .
H(20) H -0.0964 -0.3478 -0.6514 0.0911 Uiso 1.00 calc .
H(21) H 0.1654 -0.5133 -0.1573 0.0292 Uiso 1.00 calc .
H(22) H -0.0423 -0.6026 -0.1151 0.0312 Uiso 1.00 calc .
H(23) H -0.5189 -0.7439 -0.2530 0.0412 Uiso 1.00 calc .
H(24) H -0.6457 -0.6477 -0.1837 0.0529 Uiso 1.00 calc .
H(25) H -0.5442 -0.5010 -0.1115 0.0469 Uiso 1.00 calc .
H(26) H -0.1679 -0.6988 -0.2524 0.0387 Uiso 1.00 calc .
H(27) H -0.2332 -0.6133 -0.3509 0.0858 Uiso 1.00 calc .
H(28) H -0.2035 -0.7208 -0.3794 0.0858 Uiso 1.00 calc .
H(29) H -0.3527 -0.7011 -0.3765 0.0858 Uiso 1.00 calc .
H(30) H -0.3913 -0.8446 -0.3008 0.0610 Uiso 1.00 calc .
H(31) H -0.2405 -0.8614 -0.3003 0.0610 Uiso 1.00 calc .
H(32) H -0.3028 -0.8434 -0.2242 0.0610 Uiso 1.00 calc .
H(33) H -0.2130 -0.3810 -0.1190 0.0419 Uiso 1.00 calc .
H(34) H -0.3140 -0.4628 0.0056 0.0839 Uiso 1.00 calc .
H(35) H -0.1742 -0.4762 -0.0227 0.0839 Uiso 1.00 calc .
H(36) H -0.1993 -0.3697 0.0109 0.0839 Uiso 1.00 calc .
H(37) H -0.3354 -0.2709 -0.0592 0.0799 Uiso 1.00 calc .
H(38) H -0.4045 -0.3111 -0.1401 0.0799 Uiso 1.00 calc .
H(39) H -0.4613 -0.3559 -0.0694 0.0799 Uiso 1.00 calc .
H(40) H 0.3982 -0.2625 -0.2514 0.0276 Uiso 1.00 calc .
H(41) H 0.4448 -0.1071 -0.1645 0.0279 Uiso 1.00 calc .
H(42) H 0.2848 -0.0366 0.1011 0.0357 Uiso 1.00 calc .
H(43) H 0.1846 0.1045 0.0803 0.0394 Uiso 1.00 calc .
H(44) H 0.1180 0.1376 -0.0407 0.0377 Uiso 1.00 calc .
H(45) H 0.3475 -0.2190 -0.0404 0.0358 Uiso 1.00 calc .
H(46) H 0.4993 -0.2244 0.0632 0.0527 Uiso 1.00 calc .
H(47) H 0.5270 -0.1197 0.0305 0.0527 Uiso 1.00 calc .
H(48) H 0.4517 -0.1291 0.1030 0.0527 Uiso 1.00 calc .
H(49) H 0.2107 -0.2284 0.0882 0.0571 Uiso 1.00 calc .
H(50) H 0.1510 -0.2777 0.0076 0.0571 Uiso 1.00 calc .
H(51) H 0.2706 -0.3194 0.0504 0.0571 Uiso 1.00 calc .
H(52) H 0.1184 -0.0257 -0.2043 0.0357 Uiso 1.00 calc .
H(53) H 0.3316 0.0609 -0.2013 0.0538 Uiso 1.00 calc .
H(54) H 0.2332 0.1136 -0.2518 0.0538 Uiso 1.00 calc .
H(55) H 0.2837 0.1607 -0.1694 0.0538 Uiso 1.00 calc .
H(56) H 0.0368 0.1556 -0.1524 0.0687 Uiso 1.00 calc .
H(57) H -0.0031 0.1001 -0.2335 0.0687 Uiso 1.00 calc .
H(58) H -0.0579 0.0512 -0.1639 0.0687 Uiso 1.00 calc .
H(59) H 0.6371 0.4309 0.5309 0.0783 Uiso 0.50 calc P
H(60) H 0.6715 0.5464 0.5215 0.0783 Uiso 0.50 calc P
H(61) H 0.3381 0.3872 0.4531 0.0961 Uiso 0.50 calc P
H(62) H 0.3206 0.5009 0.4498 0.0961 Uiso 0.50 calc P
H(63) H 0.5142 0.5367 0.4233 0.1085 Uiso 0.50 calc P
H(64) H 0.5243 0.4210 0.4161 0.1085 Uiso 0.50 calc P
H(65) H 0.5017 0.5886 0.5970 0.0985 Uiso 0.50 calc P
H(66) H 0.5260 0.4898 0.6334 0.0985 Uiso 0.50 calc P

loop_
_atom_site_aniso_label
_atom_site_aniso_U_11
_atom_site_aniso_U_22
_atom_site_aniso_U_33
_atom_site_aniso_U_12
_atom_site_aniso_U_13
_atom_site_aniso_U_23
I(1) 0.0257(1) 0.0405(2) 0.0370(2) 0.0186(1) 0.0063(1) 0.0082(2)
Ni(1) 0.0192(2) 0.0210(2) 0.0229(2) 0.0062(1) 0.0052(1) 0.0043(1)
S(1) 0.0310(3) 0.0185(3) 0.0231(3) 0.0092(2) 0.0119(2) 0.0056(2)
S(2) 0.0226(3) 0.0227(3) 0.0248(3) 0.0022(2) -0.0027(2) 0.0060(2)
S(3) 0.0178(3) 0.0242(3) 0.0204(3) 0.0020(2) 0.0058(2) 0.0002(2)
N(1) 0.0235(10) 0.0151(9) 0.0209(10) 0.0033(7) 0.0070(8) 0.0044(7)
N(2) 0.025(1) 0.0197(9) 0.0176(9) 0.0055(8) 0.0053(8) 0.0030(7)
N(3) 0.0204(10) 0.0175(9) 0.0185(9) 0.0029(7) 0.0036(8) 0.0050(7)
N(4) 0.022(1) 0.0196(9) 0.0198(10) 0.0018(7) 0.0043(8) 0.0057(7)
N(5) 0.0180(9) 0.0186(9) 0.0206(10) 0.0035(7) 0.0059(8) 0.0025(7)
N(6) 0.0193(9) 0.0199(9) 0.0178(9) 0.0003(7) 0.0032(7) 0.0015(7)
C(1) 0.020(1) 0.019(1) 0.019(1) 0.0030(8) 0.0069(9) 0.0044(8)
C(2) 0.038(1) 0.019(1) 0.023(1) 0.0083(10) 0.007(1) 0.0000(9)
C(3) 0.037(1) 0.020(1) 0.022(1) 0.0082(10) 0.007(1) 0.0014(9)
C(4) 0.027(1) 0.021(1) 0.017(1) 0.0072(9) 0.0077(9) 0.0051(9)
C(5) 0.025(1) 0.026(1) 0.021(1) 0.0087(10) 0.0066(10) 0.0042(9)
C(6) 0.036(1) 0.025(1) 0.028(1) 0.003(1) 0.009(1) 0.009(1)
C(7) 0.051(2) 0.027(1) 0.026(1) 0.012(1) 0.007(1) 0.012(1)
C(8) 0.039(2) 0.037(1) 0.024(1) 0.018(1) -0.001(1) 0.006(1)
C(9) 0.029(1) 0.026(1) 0.022(1) 0.0100(10) 0.0012(10) 0.0000(10)
C(10) 0.023(1) 0.027(1) 0.030(1) 0.0012(10) 0.002(1) 0.006(1)
C(11) 0.049(2) 0.044(2) 0.042(2) 0.015(1) -0.012(1) -0.005(1)
C(12) 0.032(2) 0.068(2) 0.047(2) 0.015(2) 0.003(1) -0.006(2)
C(13) 0.029(1) 0.029(1) 0.048(2) 0.005(1) -0.005(1) -0.002(1)
C(15) 0.124(4) 0.035(2) 0.053(2) -0.011(2) -0.040(2) 0.008(2)
C(16) 0.024(1) 0.016(1) 0.016(1) 0.0017(8) 0.0041(9) 0.0020(8)
C(17) 0.026(1) 0.024(1) 0.025(1) 0.0055(9) 0.0006(10) 0.0103(10)
C(18) 0.027(1) 0.028(1) 0.025(1) 0.0055(10) 0.004(1) 0.0112(10)
C(19) 0.024(1) 0.021(1) 0.022(1) 0.0005(9) 0.0048(9) 0.0066(9)
C(20) 0.029(1) 0.024(1) 0.023(1) 0.0010(10) 0.006(1) 0.0036(9)
C(21) 0.032(1) 0.027(1) 0.041(2) -0.005(1) 0.004(1) -0.001(1)
C(22) 0.024(1) 0.038(2) 0.069(2) -0.004(1) 0.015(1) 0.001(1)
C(23) 0.033(2) 0.029(1) 0.055(2) 0.001(1) 0.022(1) -0.002(1)
C(24) 0.032(1) 0.022(1) 0.028(1) 0.0014(10) 0.011(1) 0.0040(10)
C(25) 0.035(1) 0.029(1) 0.030(1) 0.001(1) 0.009(1) -0.004(1)
C(26) 0.139(4) 0.042(2) 0.041(2) 0.022(2) 0.041(2) 0.006(2)
C(27) 0.075(3) 0.029(2) 0.055(2) 0.013(2) 0.025(2) 0.006(1)
C(28) 0.040(2) 0.026(1) 0.037(2) -0.002(1) 0.016(1) -0.005(1)
C(29) 0.106(4) 0.048(2) 0.047(2) 0.002(2) -0.006(2) -0.009(2)
C(30) 0.078(3) 0.030(2) 0.090(3) 0.009(2) 0.011(2) -0.015(2)
C(31) 0.018(1) 0.018(1) 0.019(1) 0.0027(8) 0.0023(8) 0.0051(8)
C(32) 0.018(1) 0.028(1) 0.024(1) 0.0029(9) 0.0063(9) 0.0045(10)
C(33) 0.018(1) 0.026(1) 0.026(1) -0.0005(9) 0.0048(9) 0.0025(10)
C(34) 0.020(1) 0.020(1) 0.019(1) -0.0025(9) 0.0047(9) -0.0010(9)
C(35) 0.025(1) 0.023(1) 0.021(1) -0.0005(9) 0.0035(9) 0.0017(9)
C(36) 0.036(1) 0.031(1) 0.022(1) 0.001(1) 0.007(1) 0.002(1)
C(37) 0.040(2) 0.028(1) 0.028(1) 0.005(1) 0.006(1) -0.006(1)
C(38) 0.036(1) 0.021(1) 0.036(1) 0.005(1) 0.004(1) 0.000(1)
C(39) 0.023(1) 0.022(1) 0.028(1) -0.0024(9) 0.0014(10) 0.0032(10)
C(40) 0.040(2) 0.030(1) 0.020(1) 0.007(1) 0.003(1) 0.0047(10)
C(41) 0.037(2) 0.049(2) 0.046(2) 0.011(1) -0.001(1) 0.008(1)
C(42) 0.054(2) 0.037(2) 0.052(2) -0.001(1) -0.001(2) 0.019(1)
C(43) 0.036(1) 0.022(1) 0.029(1) 0.001(1) -0.005(1) 0.0034(10)
C(44) 0.042(2) 0.060(2) 0.032(2) 0.005(1) 0.002(1) 0.020(1)
C(45) 0.039(2) 0.083(3) 0.055(2) 0.020(2) 0.001(2) 0.030(2)
B(1) 0.022(1) 0.016(1) 0.019(1) 0.0030(9) 0.0051(10) 0.0049(9)

loop_
_atom_type_symbol
_atom_type_description
_atom_type_scat_dispersion_real
_atom_type_scat_dispersion_imag
_atom_type_scat_source
Ni Ni 0.339 1.112
;International Tables for Crystallography
(1992, Vol. C, Tables 4.2.6.8 and 6.1.1.1)
;
S S 0.125 0.123
;International Tables for Crystallography
(1992, Vol. C, Tables 4.2.6.8 and 6.1.1.1)
;
N N 0.006 0.003
;International Tables for Crystallography
(1992, Vol. C, Tables 4.2.6.8 and 6.1.1.1)
;
C C 0.003 0.002
;International Tables for Crystallography
(1992, Vol. C, Tables 4.2.6.8 and 6.1.1.1)
;
I I -0.474 1.812
;International Tables for Crystallography
(1992, Vol. C, Tables 4.2.6.8 and 6.1.1.1)
;
H H 0.000 0.000
;International Tables for Crystallography
(1992, Vol. C, Table 6.1.1.2)
;
B B 0.001 0.001
;International Tables for Crystallography
(1992, Vol. C, Tables 4.2.6.8 and 6.1.1.1)
;
O O 0.011 0.006
;International Tables for Crystallography
(1992, Vol. C, Tables 4.2.6.8 and 6.1.1.1)
;

loop_
_geom_angle_atom_site_label_1
_geom_angle_atom_site_label_2
_geom_angle_atom_site_label_3
_geom_angle
_geom_angle_site_symmetry_1
_geom_angle_site_symmetry_3
_geom_angle_publ_flag
I(2) I(1) Ni(1) 76.5(6) . . yes
I(1) I(2) Ni(1) 94.9(7) . . yes
I(1) Ni(1) I(2) 8.61(7) . . yes
I(1) Ni(1) S(1) 105.59(3) . . yes
I(1) Ni(1) S(2) 115.29(3) . . yes
I(1) Ni(1) S(3) 119.19(2) . . yes
I(2) Ni(1) S(1) 105.06(10) . . yes
I(2) Ni(1) S(2) 107.84(8) . . yes
I(2) Ni(1) S(3) 127.00(8) . . yes
S(1) Ni(1) S(2) 107.62(2) . . yes
S(1) Ni(1) S(3) 103.89(4) . . yes
S(2) Ni(1) S(3) 104.25(2) . . yes
Ni(1) S(1) C(1) 105.14(8) . . yes
Ni(1) S(2) C(16) 101.84(8) . . yes
Ni(1) S(3) C(31) 100.58(8) . . yes
C(48) O(1) C(49) 27.7(5) 2_666 . yes
C(48) O(1) C(50) 62.8(7) 2_666 2_666 yes
C(48) O(1) C(51) 90.9(7) 2_666 . yes
C(49) O(1) C(50) 81.5(8) . 2_666 yes
C(49) O(1) C(51) 108.9(8) . . yes
C(50) O(1) C(51) 28.3(6) 2_666 . yes
C(1) N(1) C(2) 107.4(2) . . yes
C(1) N(1) B(1) 130.5(2) . . yes
C(2) N(1) B(1) 120.0(2) . . yes
C(1) N(2) C(3) 109.2(2) . . yes
C(1) N(2) C(4) 124.2(2) . . yes
C(3) N(2) C(4) 125.1(2) . . yes
C(16) N(3) C(17) 108.3(2) . . yes
C(16) N(3) B(1) 132.4(2) . . yes
C(17) N(3) B(1) 119.2(2) . . yes
C(16) N(4) C(18) 108.7(2) . . yes
C(16) N(4) C(19) 125.2(2) . . yes
C(18) N(4) C(19) 126.0(2) . . yes
C(31) N(5) C(32) 108.1(2) . . yes
C(31) N(5) B(1) 131.7(2) . . yes
C(32) N(5) B(1) 120.2(2) . . yes
C(31) N(6) C(33) 109.2(2) . . yes
C(31) N(6) C(34) 124.0(2) . . yes
C(33) N(6) C(34) 126.2(2) . . yes
S(1) C(1) N(1) 130.2(2) . . yes
S(1) C(1) N(2) 122.2(2) . . yes
N(1) C(1) N(2) 107.7(2) . . yes
N(1) C(2) C(3) 109.2(2) . . yes
N(2) C(3) C(2) 106.5(2) . . yes
N(2) C(4) C(5) 117.6(2) . . yes
N(2) C(4) C(9) 119.5(2) . . yes
C(5) C(4) C(9) 122.9(2) . . yes
C(4) C(5) C(6) 117.1(2) . . yes
C(4) C(5) C(10) 123.0(2) . . yes
C(6) C(5) C(10) 119.9(2) . . yes
C(5) C(6) C(7) 121.7(3) . . yes
C(6) C(7) C(8) 120.0(2) . . yes
C(7) C(8) C(9) 121.1(2) . . yes
C(4) C(9) C(8) 117.1(2) . . yes
C(4) C(9) C(13) 123.0(2) . . yes
C(8) C(9) C(13) 119.9(2) . . yes
C(5) C(10) C(11) 111.2(2) . . yes
C(5) C(10) C(12) 111.1(2) . . yes
C(11) C(10) C(12) 111.0(2) . . yes
C(9) C(13) C(14) 110.4(3) . . yes
C(9) C(13) C(15) 111.5(3) . . yes
C(14) C(13) C(15) 111.2(3) . . yes
S(2) C(16) N(3) 129.2(2) . . yes
S(2) C(16) N(4) 123.1(2) . . yes
N(3) C(16) N(4) 107.7(2) . . yes
N(3) C(17) C(18) 108.1(2) . . yes
N(4) C(18) C(17) 107.1(2) . . yes
N(4) C(19) C(20) 118.5(2) . . yes
N(4) C(19) C(24) 118.7(2) . . yes
C(20) C(19) C(24) 122.8(2) . . yes
C(19) C(20) C(21) 117.4(2) . . yes
C(19) C(20) C(25) 122.0(2) . . yes
C(21) C(20) C(25) 120.5(2) . . yes
C(20) C(21) C(22) 121.2(3) . . yes
C(21) C(22) C(23) 120.2(3) . . yes
C(22) C(23) C(24) 121.2(3) . . yes
C(19) C(24) C(23) 117.1(2) . . yes
C(19) C(24) C(28) 122.0(2) . . yes
C(23) C(24) C(28) 120.9(2) . . yes
C(20) C(25) C(26) 110.5(2) . . yes
C(20) C(25) C(27) 113.9(2) . . yes
C(26) C(25) C(27) 110.3(3) . . yes
C(24) C(28) C(29) 111.1(2) . . yes
C(24) C(28) C(30) 112.5(3) . . yes
C(29) C(28) C(30) 110.8(3) . . yes
S(3) C(31) N(5) 129.1(2) . . yes
S(3) C(31) N(6) 123.6(2) . . yes
N(5) C(31) N(6) 107.3(2) . . yes
N(5) C(32) C(33) 108.8(2) . . yes
N(6) C(33) C(32) 106.6(2) . . yes
N(6) C(34) C(35) 116.8(2) . . yes
N(6) C(34) C(39) 119.6(2) . . yes
C(35) C(34) C(39) 123.6(2) . . yes
C(34) C(35) C(36) 116.9(2) . . yes
C(34) C(35) C(40) 123.1(2) . . yes
C(36) C(35) C(40) 120.0(2) . . yes
C(35) C(36) C(37) 121.1(2) . . yes
C(36) C(37) C(38) 120.4(2) . . yes
C(37) C(38) C(39) 121.4(2) . . yes
C(34) C(39) C(38) 116.7(2) . . yes
C(34) C(39) C(43) 121.6(2) . . yes
C(38) C(39) C(43) 121.7(2) . . yes
C(35) C(40) C(41) 111.7(2) . . yes
C(35) C(40) C(42) 110.8(2) . . yes
C(41) C(40) C(42) 111.3(2) . . yes
C(39) C(43) C(44) 110.1(2) . . yes
C(39) C(43) C(45) 113.7(2) . . yes
C(44) C(43) C(45) 109.8(2) . . yes
O(1) C(48) C(49) 71(1) 2_666 2_666 yes
O(1) C(48) C(50) 51.3(6) 2_666 . yes
O(1) C(48) C(50) 110.8(9) 2_666 2_666 yes
O(1) C(48) C(51) 132.1(8) 2_666 . yes
C(49) C(48) C(50) 105(1) 2_666 . yes
C(49) C(48) C(50) 77(1) 2_666 2_666 yes
C(49) C(48) C(51) 79(1) 2_666 . yes
C(50) C(48) C(50) 81(1) . 2_666 yes
C(50) C(48) C(51) 103.9(10) . . yes
C(50) C(48) C(51) 23.6(7) 2_666 . yes
O(1) C(49) C(48) 80(1) . 2_666 yes
O(1) C(49) C(50) 111(1) . . yes
O(1) C(49) C(50) 45.4(5) . 2_666 yes
O(1) C(49) C(51) 134.4(10) . 2_666 yes
C(48) C(49) C(50) 71(1) 2_666 . yes
C(48) C(49) C(50) 52(1) 2_666 2_666 yes
C(48) C(49) C(51) 74(1) 2_666 2_666 yes
C(50) C(49) C(50) 69(1) . 2_666 yes
C(50) C(49) C(51) 23.3(7) . 2_666 yes
C(50) C(49) C(51) 89.8(9) 2_666 2_666 yes
O(1) C(50) C(48) 65.9(8) 2_666 . yes
O(1) C(50) C(48) 125(1) 2_666 2_666 yes
O(1) C(50) C(49) 156(1) 2_666 . yes
O(1) C(50) C(49) 53.1(7) 2_666 2_666 yes
O(1) C(50) C(50) 94(1) 2_666 2_666 yes
O(1) C(50) C(51) 84(1) 2_666 2_666 yes
C(48) C(50) C(48) 98(1) . 2_666 yes
C(48) C(50) C(49) 106(1) . . yes
C(48) C(50) C(49) 22.4(5) . 2_666 yes
C(48) C(50) C(50) 45.1(7) . 2_666 yes
C(48) C(50) C(51) 149(2) . 2_666 yes
C(48) C(50) C(49) 31.1(6) 2_666 . yes
C(48) C(50) C(49) 92.0(9) 2_666 2_666 yes
C(48) C(50) C(50) 53.2(8) 2_666 2_666 yes
C(48) C(50) C(51) 104(1) 2_666 2_666 yes
C(49) C(50) C(49) 110(1) . 2_666 yes
C(49) C(50) C(50) 67.2(9) . 2_666 yes
C(49) C(50) C(51) 103(2) . 2_666 yes
C(49) C(50) C(50) 43.7(7) 2_666 2_666 yes
C(49) C(50) C(51) 135(2) 2_666 2_666 yes
C(50) C(50) C(51) 151(2) 2_666 2_666 yes
O(1) C(51) C(48) 100.1(8) . . yes
O(1) C(51) C(49) 116.4(9) . 2_666 yes
O(1) C(51) C(50) 67(1) . 2_666 yes
C(48) C(51) C(49) 25.3(4) . 2_666 yes
C(48) C(51) C(50) 51(1) . 2_666 yes
C(49) C(51) C(50) 53(1) 2_666 2_666 yes
N(1) B(1) N(3) 114.8(2) . . yes
N(1) B(1) N(5) 110.3(2) . . yes
N(3) B(1) N(5) 112.8(2) . . yes

loop_
_geom_bond_atom_site_label_1
_geom_bond_atom_site_label_2
_geom_bond_distance
_geom_bond_site_symmetry_2
_geom_bond_publ_flag
I(1) I(2) 0.383(3) . yes
I(1) Ni(1) 2.5462(9) . yes
I(2) Ni(1) 2.484(4) . yes
Ni(1) S(1) 2.2801(8) . yes
Ni(1) S(2) 2.2765(7) . yes
Ni(1) S(3) 2.2975(7) . yes
S(1) C(1) 1.708(2) . yes
S(2) C(16) 1.714(2) . yes
S(3) C(31) 1.714(2) . yes
O(1) C(48) 1.53(1) 2_666 yes
O(1) C(49) 1.47(1) . yes
O(1) C(50) 1.31(1) 2_666 yes
O(1) C(51) 1.42(1) . yes
N(1) C(1) 1.358(3) . yes
N(1) C(2) 1.387(3) . yes
N(1) B(1) 1.553(3) . yes
N(2) C(1) 1.355(3) . yes
N(2) C(3) 1.386(3) . yes
N(2) C(4) 1.449(3) . yes
N(3) C(16) 1.346(3) . yes
N(3) C(17) 1.389(3) . yes
N(3) B(1) 1.555(3) . yes
N(4) C(16) 1.367(3) . yes
N(4) C(18) 1.381(3) . yes
N(4) C(19) 1.449(3) . yes
N(5) C(31) 1.347(3) . yes
N(5) C(32) 1.388(3) . yes
N(5) B(1) 1.557(3) . yes
N(6) C(31) 1.359(3) . yes
N(6) C(33) 1.385(3) . yes
N(6) C(34) 1.445(3) . yes
C(2) C(3) 1.340(3) . yes
C(4) C(5) 1.399(4) . yes
C(4) C(9) 1.396(3) . yes
C(5) C(6) 1.385(3) . yes
C(5) C(10) 1.524(4) . yes
C(6) C(7) 1.377(4) . yes
C(7) C(8) 1.377(4) . yes
C(8) C(9) 1.398(4) . yes
C(9) C(13) 1.520(4) . yes
C(10) C(11) 1.519(4) . yes
C(10) C(12) 1.518(4) . yes
C(13) C(14) 1.524(6) . yes
C(13) C(15) 1.519(5) . yes
C(17) C(18) 1.354(4) . yes
C(19) C(20) 1.397(3) . yes
C(19) C(24) 1.395(3) . yes
C(20) C(21) 1.388(4) . yes
C(20) C(25) 1.522(4) . yes
C(21) C(22) 1.373(4) . yes
C(22) C(23) 1.377(4) . yes
C(23) C(24) 1.395(4) . yes
C(24) C(28) 1.520(4) . yes
C(25) C(26) 1.497(4) . yes
C(25) C(27) 1.520(4) . yes
C(28) C(29) 1.511(5) . yes
C(28) C(30) 1.515(5) . yes
C(32) C(33) 1.337(3) . yes
C(34) C(35) 1.392(3) . yes
C(34) C(39) 1.397(3) . yes
C(35) C(36) 1.390(3) . yes
C(35) C(40) 1.516(3) . yes
C(36) C(37) 1.377(4) . yes
C(37) C(38) 1.376(4) . yes
C(38) C(39) 1.387(4) . yes
C(39) C(43) 1.514(4) . yes
C(40) C(41) 1.527(4) . yes
C(40) C(42) 1.527(4) . yes
C(43) C(44) 1.520(4) . yes
C(43) C(45) 1.522(4) . yes
C(48) C(49) 0.72(1) 2_666 yes
C(48) C(50) 1.49(2) . yes
C(48) C(50) 1.32(1) 2_666 yes
C(48) C(51) 1.63(2) . yes
C(49) C(50) 1.36(2) . yes
C(49) C(50) 1.82(2) 2_666 yes
C(49) C(51) 1.66(2) 2_666 yes
C(50) C(50) 1.84(3) 2_666 yes
C(50) C(51) 0.67(1) 2_666 yes

loop_
_geom_contact_atom_site_label_1
_geom_contact_atom_site_label_2
_geom_contact_distance
_geom_contact_site_symmetry_2
I(1) Ni(1) 2.5462(9) .
S(2) C(49) 3.51(1) 2_555
S(2) C(51) 3.56(1) 1_444
O(1) C(2) 3.183(6) 1_566
O(1) C(14) 3.267(7) 2_555
O(1) C(15) 3.283(7) 2_555
O(1) C(13) 3.313(6) 2_555
C(12) C(14) 3.552(6) 1_655
C(14) C(49) 3.44(1) 2_555

loop_
_geom_torsion_atom_site_label_1
_geom_torsion_atom_site_label_2
_geom_torsion_atom_site_label_3
_geom_torsion_atom_site_label_4
_geom_torsion
_geom_torsion_site_symmetry_2
_geom_torsion_site_symmetry_3
_geom_torsion_site_symmetry_4
_geom_torsion_publ_flag
I(1) I(2) Ni(1) S(1) -94.7(6) . . . yes
I(1) I(2) Ni(1) S(2) 150.7(6) . . . yes
I(1) I(2) Ni(1) S(3) 26.2(7) . . . yes
I(1) Ni(1) S(1) C(1) -140.08(9) . . . yes
I(1) Ni(1) S(2) C(16) -147.43(8) . . . yes
I(1) Ni(1) S(3) C(31) -131.67(8) . . . yes
I(2) I(1) Ni(1) S(1) 87.7(6) . . . yes
I(2) I(1) Ni(1) S(2) -31.0(6) . . . yes
I(2) I(1) Ni(1) S(3) -156.2(6) . . . yes
I(2) Ni(1) S(1) C(1) -131.2(1) . . . yes
I(2) Ni(1) S(2) C(16) -152.1(1) . . . yes
I(2) Ni(1) S(3) C(31) -136.0(1) . . . yes
Ni(1) S(1) C(1) N(1) -45.9(2) . . . yes
Ni(1) S(1) C(1) N(2) 135.2(2) . . . yes
Ni(1) S(2) C(16) N(3) -58.6(2) . . . yes
Ni(1) S(2) C(16) N(4) 120.8(2) . . . yes
Ni(1) S(3) C(31) N(5) -61.1(2) . . . yes
Ni(1) S(3) C(31) N(6) 118.6(2) . . . yes
S(1) Ni(1) S(2) C(16) 95.06(9) . . . yes
S(1) Ni(1) S(3) C(31) -14.59(8) . . . yes
S(1) C(1) N(1) C(2) 179.2(2) . . . yes
S(1) C(1) N(1) B(1) -17.7(4) . . . yes
S(1) C(1) N(2) C(3) -179.2(2) . . . yes
S(1) C(1) N(2) C(4) 14.0(3) . . . yes
S(2) Ni(1) S(1) C(1) -16.43(9) . . . yes
S(2) Ni(1) S(3) C(31) 98.03(8) . . . yes
S(2) C(16) N(3) C(17) 178.7(2) . . . yes
S(2) C(16) N(3) B(1) -1.1(4) . . . yes
S(2) C(16) N(4) C(18) -178.4(2) . . . yes
S(2) C(16) N(4) C(19) 3.1(3) . . . yes
S(3) Ni(1) S(1) C(1) 93.73(9) . . . yes
S(3) Ni(1) S(2) C(16) -14.85(8) . . . yes
S(3) C(31) N(5) C(32) 178.8(2) . . . yes
S(3) C(31) N(5) B(1) 0.5(4) . . . yes
S(3) C(31) N(6) C(33) -179.2(2) . . . yes
S(3) C(31) N(6) C(34) 9.1(3) . . . yes
O(1) C(48) C(49) C(50) -117.0(9) 2_666 . . yes
O(1) C(48) C(49) C(50) -39.2(10) 2_666 . 2_666 yes
O(1) C(48) C(49) C(51) -141.1(7) 2_666 . 2_666 yes
O(1) C(48) C(50) C(48) -43.1(9) 2_666 . . yes
O(1) C(48) C(50) C(49) 64(1) 2_666 . . yes
O(1) C(48) C(50) C(49) -64.7(8) 2_666 . 2_666 yes
O(1) C(48) C(50) C(50) -43.1(9) 2_666 . 2_666 yes
O(1) C(48) C(50) C(51) 156(1) 2_666 . 2_666 yes
O(1) C(48) C(50) C(48) 125(1) 2_666 2_666 . yes
O(1) C(48) C(50) C(49) 50(1) 2_666 2_666 . yes
O(1) C(48) C(50) C(49) 155(1) 2_666 2_666 2_666 yes
O(1) C(48) C(50) C(50) 125(1) 2_666 2_666 . yes
O(1) C(48) C(50) C(51) -14(3) 2_666 2_666 . yes
O(1) C(48) C(51) C(49) 53(1) 2_666 2_666 . yes
O(1) C(48) C(51) C(50) -29(2) 2_666 2_666 . yes
O(1) C(49) C(48) C(50) 117.0(9) . 2_666 . yes
O(1) C(49) C(48) C(50) 39.2(10) . 2_666 2_666 yes
O(1) C(49) C(48) C(51) 141.1(7) . 2_666 2_666 yes
O(1) C(49) C(50) C(48) 7(1) . . . yes
O(1) C(49) C(50) C(48) -71(1) . . 2_666 yes
O(1) C(49) C(50) C(49) -15.5(10) . . 2_666 yes
O(1) C(49) C(50) C(50) -15.5(10) . . 2_666 yes
O(1) C(49) C(50) C(51) -167(1) . . 2_666 yes
O(1) C(49) C(50) C(48) 134(1) . 2_666 . yes
O(1) C(49) C(50) C(48) -118(1) . 2_666 2_666 yes
O(1) C(49) C(50) C(49) 159(1) . 2_666 2_666 yes
O(1) C(49) C(50) C(50) 159(1) . 2_666 . yes
O(1) C(49) C(50) C(51) 20(2) . 2_666 . yes
O(1) C(49) C(51) C(48) -60(1) . 2_666 2_666 yes
O(1) C(49) C(51) C(50) 16(2) . 2_666 . yes
O(1) C(50) C(48) C(49) 173(1) 2_666 . 2_666 yes
O(1) C(50) C(48) C(50) 66(1) 2_666 . . yes
O(1) C(50) C(48) C(51) -93(2) 2_666 . . yes
O(1) C(50) C(48) C(49) -50(1) 2_666 2_666 . yes
O(1) C(50) C(48) C(50) -125(1) 2_666 2_666 . yes
O(1) C(50) C(48) C(51) -133.3(8) 2_666 2_666 2_666 yes
O(1) C(50) C(49) C(48) 118(1) 2_666 . 2_666 yes
O(1) C(50) C(49) C(50) -159(1) 2_666 . . yes
O(1) C(50) C(49) C(51) -170.4(8) 2_666 . 2_666 yes
O(1) C(50) C(49) C(48) -12(3) 2_666 2_666 . yes
O(1) C(50) C(49) C(50) 43(2) 2_666 2_666 . yes
O(1) C(50) C(49) C(51) -108(3) 2_666 2_666 . yes
O(1) C(50) C(50) O(1) -180.0 2_666 . 2_666 yes
O(1) C(50) C(50) C(48) -131.5(9) 2_666 . . yes
O(1) C(50) C(50) C(48) 48.5(9) 2_666 . 2_666 yes
O(1) C(50) C(50) C(49) 16(1) 2_666 . . yes
O(1) C(50) C(50) C(49) -163(1) 2_666 . 2_666 yes
O(1) C(50) C(50) C(51) 92(5) 2_666 . 2_666 yes
O(1) C(50) C(51) C(48) 125(1) 2_666 . . yes
O(1) C(50) C(51) C(49) 157(1) 2_666 . 2_666 yes
O(1) C(51) C(48) C(49) 132(1) . . 2_666 yes
O(1) C(51) C(48) C(50) 29(1) . . . yes
O(1) C(51) C(48) C(50) 49(1) . . 2_666 yes
O(1) C(51) C(49) C(48) -53(1) . 2_666 . yes
O(1) C(51) C(49) C(50) -2(1) . 2_666 . yes
O(1) C(51) C(49) C(50) 23(1) . 2_666 2_666 yes
O(1) C(51) C(50) C(48) -125(1) . 2_666 . yes
O(1) C(51) C(50) C(48) 12(3) . 2_666 2_666 yes
O(1) C(51) C(50) C(49) -16(1) . 2_666 . yes
O(1) C(51) C(50) C(49) -157(1) . 2_666 2_666 yes
O(1) C(51) C(50) C(50) -90(4) . 2_666 . yes
N(1) C(1) N(2) C(3) 1.7(3) . . . yes
N(1) C(1) N(2) C(4) -165.2(2) . . . yes
N(1) C(2) C(3) N(2) -0.2(3) . . . yes
N(1) B(1) N(3) C(16) -29.9(3) . . . yes
N(1) B(1) N(3) C(17) 150.4(2) . . . yes
N(1) B(1) N(5) C(31) 99.2(3) . . . yes
N(1) B(1) N(5) C(32) -78.9(2) . . . yes
N(2) C(1) N(1) C(2) -1.7(3) . . . yes
N(2) C(1) N(1) B(1) 161.3(2) . . . yes
N(2) C(4) C(5) C(6) 177.8(2) . . . yes
N(2) C(4) C(5) C(10) -1.0(3) . . . yes
N(2) C(4) C(9) C(8) -179.1(2) . . . yes
N(2) C(4) C(9) C(13) 1.5(4) . . . yes
N(3) C(16) N(4) C(18) 1.1(3) . . . yes
N(3) C(16) N(4) C(19) -177.4(2) . . . yes
N(3) C(17) C(18) N(4) 0.5(3) . . . yes
N(3) B(1) N(1) C(1) 104.5(3) . . . yes
N(3) B(1) N(1) C(2) -94.2(3) . . . yes
N(3) B(1) N(5) C(31) -30.7(3) . . . yes
N(3) B(1) N(5) C(32) 151.2(2) . . . yes
N(4) C(16) N(3) C(17) -0.8(3) . . . yes
N(4) C(16) N(3) B(1) 179.4(2) . . . yes
N(4) C(19) C(20) C(21) -177.2(2) . . . yes
N(4) C(19) C(20) C(25) 2.0(3) . . . yes
N(4) C(19) C(24) C(23) 177.9(2) . . . yes
N(4) C(19) C(24) C(28) -4.4(4) . . . yes
N(5) C(31) N(6) C(33) 0.6(2) . . . yes
N(5) C(31) N(6) C(34) -171.1(2) . . . yes
N(5) C(32) C(33) N(6) -0.6(3) . . . yes
N(5) B(1) N(1) C(1) -24.2(3) . . . yes
N(5) B(1) N(1) C(2) 137.1(2) . . . yes
N(5) B(1) N(3) C(16) 97.7(3) . . . yes
N(5) B(1) N(3) C(17) -82.1(2) . . . yes
N(6) C(31) N(5) C(32) -0.9(2) . . . yes
N(6) C(31) N(5) B(1) -179.2(2) . . . yes
N(6) C(34) C(35) C(36) -178.0(2) . . . yes
N(6) C(34) C(35) C(40) -0.3(3) . . . yes
N(6) C(34) C(39) C(38) 177.0(2) . . . yes
N(6) C(34) C(39) C(43) -4.8(3) . . . yes
C(1) N(1) C(2) C(3) 1.2(3) . . . yes
C(1) N(2) C(3) C(2) -0.9(3) . . . yes
C(1) N(2) C(4) C(5) 72.5(3) . . . yes
C(1) N(2) C(4) C(9) -109.9(3) . . . yes
C(2) C(3) N(2) C(4) 165.8(2) . . . yes
C(3) N(2) C(4) C(5) -92.2(3) . . . yes
C(3) N(2) C(4) C(9) 85.4(3) . . . yes
C(3) C(2) N(1) B(1) -164.0(2) . . . yes
C(4) C(5) C(6) C(7) 1.0(4) . . . yes
C(4) C(5) C(10) C(11) -127.7(3) . . . yes
C(4) C(5) C(10) C(12) 108.0(3) . . . yes
C(4) C(9) C(8) C(7) 1.6(4) . . . yes
C(4) C(9) C(13) C(14) 110.3(3) . . . yes
C(4) C(9) C(13) C(15) -125.6(3) . . . yes
C(5) C(4) C(9) C(8) -1.6(4) . . . yes
C(5) C(4) C(9) C(13) 179.0(2) . . . yes
C(5) C(6) C(7) C(8) -1.1(4) . . . yes
C(6) C(5) C(4) C(9) 0.3(4) . . . yes
C(6) C(5) C(10) C(11) 53.4(3) . . . yes
C(6) C(5) C(10) C(12) -70.9(3) . . . yes
C(6) C(7) C(8) C(9) -0.3(4) . . . yes
C(7) C(6) C(5) C(10) 179.9(2) . . . yes
C(7) C(8) C(9) C(13) -179.0(3) . . . yes
C(8) C(9) C(13) C(14) -69.0(4) . . . yes
C(8) C(9) C(13) C(15) 55.1(3) . . . yes
C(9) C(4) C(5) C(10) -178.5(2) . . . yes
C(16) N(3) C(17) C(18) 0.2(3) . . . yes
C(16) N(4) C(18) C(17) -1.0(3) . . . yes
C(16) N(4) C(19) C(20) 96.8(3) . . . yes
C(16) N(4) C(19) C(24) -82.9(3) . . . yes
C(17) C(18) N(4) C(19) 177.5(2) . . . yes
C(18) N(4) C(19) C(20) -81.4(3) . . . yes
C(18) N(4) C(19) C(24) 98.9(3) . . . yes
C(18) C(17) N(3) B(1) 180.0(2) . . . yes
C(19) C(20) C(21) C(22) -0.8(4) . . . yes
C(19) C(20) C(25) C(26) -90.4(3) . . . yes
C(19) C(20) C(25) C(27) 144.8(3) . . . yes
C(19) C(24) C(23) C(22) -0.6(4) . . . yes
C(19) C(24) C(28) C(29) -89.8(3) . . . yes
C(19) C(24) C(28) C(30) 145.4(3) . . . yes
C(20) C(19) C(24) C(23) -1.7(4) . . . yes
C(20) C(19) C(24) C(28) 175.9(2) . . . yes
C(20) C(21) C(22) C(23) -1.4(5) . . . yes
C(21) C(20) C(19) C(24) 2.4(4) . . . yes
C(21) C(20) C(25) C(26) 88.8(3) . . . yes
C(21) C(20) C(25) C(27) -36.0(4) . . . yes
C(21) C(22) C(23) C(24) 2.1(5) . . . yes
C(22) C(21) C(20) C(25) 179.9(3) . . . yes
C(22) C(23) C(24) C(28) -178.3(3) . . . yes
C(23) C(24) C(28) C(29) 87.8(4) . . . yes
C(23) C(24) C(28) C(30) -37.0(4) . . . yes
C(24) C(19) C(20) C(25) -178.3(2) . . . yes
C(31) N(5) C(32) C(33) 1.0(3) . . . yes
C(31) N(6) C(33) C(32) 0.0(3) . . . yes
C(31) N(6) C(34) C(35) 89.7(3) . . . yes
C(31) N(6) C(34) C(39) -89.4(3) . . . yes
C(32) C(33) N(6) C(34) 171.5(2) . . . yes
C(33) N(6) C(34) C(35) -80.6(3) . . . yes
C(33) N(6) C(34) C(39) 100.3(3) . . . yes
C(33) C(32) N(5) B(1) 179.5(2) . . . yes
C(34) C(35) C(36) C(37) 0.7(4) . . . yes
C(34) C(35) C(40) C(41) 128.2(3) . . . yes
C(34) C(35) C(40) C(42) -107.0(3) . . . yes
C(34) C(39) C(38) C(37) 1.3(4) . . . yes
C(34) C(39) C(43) C(44) -89.1(3) . . . yes
C(34) C(39) C(43) C(45) 147.3(3) . . . yes
C(35) C(34) C(39) C(38) -2.0(4) . . . yes
C(35) C(34) C(39) C(43) 176.2(2) . . . yes
C(35) C(36) C(37) C(38) -1.4(4) . . . yes
C(36) C(35) C(34) C(39) 1.0(4) . . . yes
C(36) C(35) C(40) C(41) -54.1(3) . . . yes
C(36) C(35) C(40) C(42) 70.6(3) . . . yes
C(36) C(37) C(38) C(39) 0.4(4) . . . yes
C(37) C(36) C(35) C(40) -177.0(3) . . . yes
C(37) C(38) C(39) C(43) -176.9(3) . . . yes
C(38) C(39) C(43) C(44) 89.0(3) . . . yes
C(38) C(39) C(43) C(45) -34.6(4) . . . yes
C(39) C(34) C(35) C(40) 178.7(2) . . . yes
C(48) O(1) C(49) C(50) -44(1) 2_666 2_666 . yes
C(48) O(1) C(49) C(50) -65(1) 2_666 2_666 2_666 yes
C(48) O(1) C(49) C(51) -58(1) 2_666 2_666 . yes
C(48) O(1) C(50) C(49) 75(3) 2_666 . . yes
C(48) O(1) C(50) C(49) 21.5(6) 2_666 . 2_666 yes
C(48) O(1) C(50) C(50) 35.5(7) 2_666 . 2_666 yes
C(48) O(1) C(50) C(51) -172(1) 2_666 . 2_666 yes
C(48) O(1) C(51) C(49) 26.4(9) 2_666 2_666 . yes
C(48) O(1) C(51) C(50) 6(1) 2_666 2_666 . yes
C(48) C(49) O(1) C(50) 44(1) 2_666 2_666 . yes
C(48) C(49) O(1) C(51) 51(1) 2_666 2_666 2_666 yes
C(48) C(49) C(50) C(49) 81(1) 2_666 . . yes
C(48) C(49) C(50) C(50) 81(1) 2_666 . 2_666 yes
C(48) C(49) C(50) C(51) -139(3) 2_666 . 2_666 yes
C(48) C(49) C(50) C(49) -55(1) 2_666 2_666 . yes
C(48) C(49) C(50) C(50) -55(1) 2_666 2_666 . yes
C(48) C(49) C(50) C(51) 95(2) 2_666 2_666 . yes
C(48) C(49) C(51) C(50) -77(2) 2_666 . 2_666 yes
C(48) C(50) O(1) C(49) -21.5(6) . 2_666 2_666 yes
C(48) C(50) O(1) C(51) 172(1) . 2_666 2_666 yes
C(48) C(50) C(48) C(49) -107(1) . 2_666 . yes
C(48) C(50) C(48) C(50) 0.0000(1) . 2_666 2_666 yes
C(48) C(50) C(48) C(51) 160(2) . 2_666 2_666 yes
C(48) C(50) C(49) C(50) 23.2(5) . . 2_666 yes
C(48) C(50) C(49) C(51) 174(2) . . 2_666 yes
C(48) C(50) C(49) C(50) -81(1) . 2_666 2_666 yes
C(48) C(50) C(49) C(51) -70(1) . 2_666 . yes
C(48) C(50) C(50) C(48) 180.0 . 2_666 2_666 yes
C(48) C(50) C(50) C(49) -147.8(6) . 2_666 . yes
C(48) C(50) C(50) C(49) 32.2(6) . 2_666 2_666 yes
C(48) C(50) C(50) C(51) -43(5) . 2_666 . yes
C(48) C(50) C(51) C(49) -170(4) . 2_666 . yes
C(48) C(50) O(1) C(49) -61(1) 2_666 . . yes
C(48) C(50) O(1) C(51) 104(2) 2_666 . . yes
C(48) C(50) C(48) C(49) 74(1) 2_666 2_666 . yes
C(48) C(50) C(48) C(50) 0.0 2_666 2_666 . yes
C(48) C(50) C(48) C(51) -8.1(9) 2_666 2_666 2_666 yes
C(48) C(50) C(49) C(50) -25.3(6) 2_666 . . yes
C(48) C(50) C(49) C(51) -36.1(9) 2_666 . 2_666 yes
C(48) C(50) C(49) C(50) 55(1) 2_666 2_666 . yes
C(48) C(50) C(49) C(51) -95(2) 2_666 2_666 . yes
C(48) C(50) C(50) C(48) -180.0 2_666 . 2_666 yes
C(48) C(50) C(50) C(49) 147.8(6) 2_666 . . yes
C(48) C(50) C(50) C(49) -32.2(6) 2_666 . 2_666 yes
C(48) C(50) C(50) C(51) -136(5) 2_666 . 2_666 yes
C(48) C(50) C(51) C(49) 32.1(8) 2_666 . 2_666 yes
C(48) C(51) O(1) C(49) -25.5(9) . . . yes
C(48) C(51) O(1) C(50) -40(1) . . 2_666 yes
C(48) C(51) C(49) C(50) 50(1) . 2_666 . yes
C(48) C(51) C(49) C(50) 77(2) . 2_666 2_666 yes
C(48) C(51) C(50) C(49) 108(2) . 2_666 . yes
C(48) C(51) C(50) C(49) -32.1(8) . 2_666 2_666 yes
C(48) C(51) C(50) C(50) 35(4) . 2_666 . yes
C(49) O(1) C(48) C(50) -68(1) . 2_666 . yes
C(49) O(1) C(48) C(50) -128(1) . 2_666 2_666 yes
C(49) O(1) C(48) C(51) -56(1) . 2_666 2_666 yes
C(49) O(1) C(50) C(50) -14.0(9) . 2_666 . yes
C(49) O(1) C(50) C(51) -165(1) . 2_666 . yes
C(49) O(1) C(51) C(50) 15(1) . . 2_666 yes
C(49) C(48) O(1) C(50) 128(1) 2_666 . 2_666 yes
C(49) C(48) O(1) C(51) 131(1) 2_666 . . yes
C(49) C(48) C(50) C(50) -107(1) 2_666 . 2_666 yes
C(49) C(48) C(50) C(51) 92(2) 2_666 . 2_666 yes
C(49) C(48) C(50) C(50) 74(1) 2_666 2_666 . yes
C(49) C(48) C(50) C(51) -64(4) 2_666 2_666 . yes
C(49) C(48) C(51) C(50) -83(2) 2_666 2_666 . yes
C(49) C(50) O(1) C(51) -111(3) . 2_666 2_666 yes
C(49) C(50) C(48) C(50) -30.8(7) . . 2_666 yes
C(49) C(50) C(48) C(51) -22(1) . . . yes
C(49) C(50) C(48) C(50) 107(1) . 2_666 2_666 yes
C(49) C(50) C(48) C(51) -92(2) . 2_666 2_666 yes
C(49) C(50) C(49) C(50) 0.0 . 2_666 2_666 yes
C(49) C(50) C(49) C(51) 10.8(9) . 2_666 . yes
C(49) C(50) C(50) C(49) 180.0 . 2_666 2_666 yes
C(49) C(50) C(50) C(51) 103(5) . 2_666 . yes
C(49) C(50) O(1) C(51) 165(1) 2_666 . . yes
C(49) C(50) C(48) C(50) 21.6(5) 2_666 . . yes
C(49) C(50) C(48) C(51) -138(2) 2_666 . . yes
C(49) C(50) C(48) C(50) -74(1) 2_666 2_666 . yes
C(49) C(50) C(48) C(51) -83(1) 2_666 2_666 2_666 yes
C(49) C(50) C(49) C(50) 0.0 2_666 2_666 . yes
C(49) C(50) C(49) C(51) -151(2) 2_666 2_666 . yes
C(49) C(50) C(50) C(49) 180.0 2_666 . 2_666 yes
C(49) C(50) C(50) C(51) 76(5) 2_666 . 2_666 yes
C(49) C(51) O(1) C(50) 20(1) 2_666 2_666 . yes
C(49) C(51) C(48) C(50) 83(2) 2_666 2_666 . yes
C(49) C(51) C(48) C(50) 103(1) 2_666 2_666 2_666 yes
C(49) C(51) C(50) C(50) -67(4) 2_666 . 2_666 yes
C(50) O(1) C(48) C(51) -72(1) 2_666 . . yes
C(50) O(1) C(49) C(51) -13(1) 2_666 2_666 . yes
C(50) C(48) O(1) C(51) -3.3(9) . 2_666 2_666 yes
C(50) C(48) C(49) C(51) 101(1) . 2_666 . yes
C(50) C(48) C(50) C(48) 0.0000(1) . 2_666 2_666 yes
C(50) C(48) C(50) C(51) 160(2) . 2_666 . yes
C(50) C(48) O(1) C(51) 63(1) 2_666 . . yes
C(50) C(48) C(49) C(51) -24.0(7) 2_666 . 2_666 yes
C(50) C(48) C(50) C(48) 0.0000(1) 2_666 2_666 . yes
C(50) C(48) C(50) C(51) -139(4) 2_666 2_666 . yes
C(50) C(49) O(1) C(51) 13(1) . . . yes
C(50) C(49) C(48) C(51) 24.0(7) . 2_666 2_666 yes
C(50) C(49) C(50) C(49) 0.0 . 2_666 2_666 yes
C(50) C(49) C(50) C(51) -138(3) . 2_666 . yes
C(50) C(49) O(1) C(51) 7.2(8) 2_666 2_666 2_666 yes
C(50) C(49) C(48) C(51) -101(1) 2_666 . . yes
C(50) C(49) C(50) C(49) 0.0000(1) 2_666 2_666 . yes
C(50) C(49) C(50) C(51) 151(2) 2_666 2_666 . yes
C(50) C(50) O(1) C(51) 151(2) 2_666 . . yes
C(50) C(50) C(48) C(51) -160(2) 2_666 . . yes
C(50) C(50) C(48) C(51) -8.1(9) 2_666 2_666 2_666 yes
C(50) C(50) C(49) C(51) -10.8(9) 2_666 . 2_666 yes
C(50) C(50) C(49) C(51) -151(2) 2_666 2_666 . yes
C(51) C(50) C(50) C(51) 180.0 2_666 . 2_666 yes
C(51) C(50) C(50) C(51) 180.0 2_666 . 2_666 yes
